data_2105780
loop_
_publ_author_name
'Madusanka, Nadeesh'
'Eddleston, Mark D.'
'Arhangelskis, Mihails'
'Jones, William'

_publ_section_title
;
 Polymorphs, hydrates and solvates of a co-crystal of caffeine with
 anthranilic acid
;
_journal_coeditor_code BI5010
_journal_issue 1
_journal_name_full 'Acta Crystallographica Section B'
_journal_page_first 72
_journal_page_last 80
_journal_paper_doi 10.1107/S2052520613033167
_journal_volume 70
_journal_year 2014
_chemical_formula_moiety 'C8 H10 N4 O2, C7 H7 N O2'
_chemical_formula_structural 'C8 H10 N4 O2, C7 H7 N O2'
_chemical_formula_sum 'C15 H17 N5 O4'
_chemical_formula_weight 331.33
_chemical_name_common 'caffeine:anthranilic acid co-crystal'
_space_group_crystal_system triclinic
_space_group_IT_number 2
_space_group_name_Hall '-P 1'
_space_group_name_H-M_alt 'P -1'
_symmetry_space_group_name_Hall '-P 1'
_symmetry_space_group_name_H-M 'P -1'
_audit_update_record
;
2013-12-11 # Formatted by IUCr publCIF

;
_cell_angle_alpha 111.7249(16)
_cell_angle_beta 92.8464(15)
_cell_angle_gamma 93.5278(9)
_cell_formula_units_Z 4
_cell_length_a 8.4853(2)
_cell_length_b 13.4240(3)
_cell_length_c 14.8856(4)
_cell_measurement_temperature 293
_cell_volume 1567.35(7)
_computing_cell_refinement
;
DASH 3.3 (David et al., 2006) and DICVOL 06 (Boultif & Louer, 2004)
;
_computing_data_collection 'X'Pert Data Collector (Panalytical, 2010)'
_computing_structure_refinement 'TOPAS Academic'
_computing_structure_solution 'TOPAS Academic (Coelho, 2007)'
_diffrn_ambient_temperature 293
_diffrn_detector_type 'Position sensitive detector'
_diffrn_measurement_device_type 'Diamond Light Source beamline I11'
_diffrn_radiation_monochromator Si(111)
_diffrn_radiation_type Synchrotron
_diffrn_radiation_wavelength 1.033787
_diffrn_source synchrotron
_exptl_absorpt_correction_type none
_exptl_crystal_density_diffrn 1.404
_exptl_crystal_density_method 'not measured'
_exptl_crystal_F_000 696
_pd_block_diffractogram_id caf_aa_form1
_pd_char_colour white
_pd_meas_2theta_range_inc 0.004
_pd_meas_2theta_range_max 40.000
_pd_meas_2theta_range_min 3.000
_pd_meas_number_of_points 9251
_pd_meas_scan_method cont
_pd_proc_ls_background_function 'Chebyshev polynomial'
_pd_proc_ls_pref_orient_corr 'spherical harmonics'
_pd_proc_ls_profile_function pseudo-Voigt
_pd_proc_ls_prof_R_factor 0.014
_pd_proc_ls_prof_wR_expected 0.010
_pd_proc_ls_prof_wR_factor 0.019
_pd_spec_mounting 'glass capillary'
_pd_spec_mount_mode transmission
_pd_spec_shape cylinder
_refine_ls_goodness_of_fit_all 1.894
_refine_ls_number_constraints 0
_refine_ls_number_parameters 310
_refine_ls_number_restraints 224
_refine_ls_R_I_factor 0.003
_refine_ls_weighting_scheme calc
_cod_data_source_file bi5010sup1.cif
_cod_data_source_block Form1
_cod_database_code 2105780
_cod_database_fobs_code 2105780
_publcif_datablock.id {9428f4ff-2d4b-4a0c-9a26-bc6e5f4778b1}

loop_
_symmetry_equiv_pos_as_xyz
'-x, -y, -z'
'x, y, z'

loop_
_atom_site_label
_atom_site_type_symbol
_atom_site_fract_x
_atom_site_fract_y
_atom_site_fract_z
_atom_site_occupancy
_atom_site_B_iso_or_equiv
_atom_site_U_iso_or_equiv
C1 C 0.6670(5) 0.2757(3) 0.8500(3) 1 5.43(10) 0.069
C2 C 0.5384(5) 0.3460(4) 0.8572(5) 1 5.32(10) 0.069
C3 C 0.8129(5) 0.3035(3) 0.8231(5) 1 5.32(10) 0.069
C4 C 0.6467(5) 0.1789(3) 0.8680(4) 1 5.32(10) 0.069
O5 O 0.5913(6) 0.4391(4) 0.8481(6) 1 5.32(10) 0.069
O6 O 0.4019(8) 0.3256(7) 0.8779(6) 1 5.32(10) 0.069
C7 C 0.9404(5) 0.2385(3) 0.8138(5) 1 5.32(10) 0.069
H8 H 0.825(3) 0.3700(14) 0.8128(13) 1 6.51(11) 0.082
C9 C 0.7730(5) 0.1143(3) 0.8562(5) 1 5.32(10) 0.069
N10 N 0.5137(5) 0.1447(3) 0.8967(5) 1 5.32(10) 0.069
H11 H 0.513(3) 0.4828(14) 0.8425(15) 1 6.51(11) 0.082
C12 C 0.9139(6) 0.1391(3) 0.8248(5) 1 5.32(10) 0.069
H13 H 1.042(3) 0.2598(13) 0.7985(16) 1 6.51(11) 0.082
H14 H 0.755(2) 0.0511(14) 0.8687(14) 1 6.51(11) 0.082
H15 H 0.427(3) 0.1855(14) 0.8997(15) 1 6.51(11) 0.082
H16 H 0.505(3) 0.0764(14) 0.9022(14) 1 6.51(11) 0.082
H17 H 1.000(3) 0.0982(14) 0.8253(13) 1 6.51(11) 0.082
C18 C 0.1523(6) 0.5198(3) 0.6438(3) 1 5.32(10) 0.069
C19 C 0.2851(6) 0.4499(4) 0.6316(5) 1 5.32(10) 0.069
C20 C 0.0001(5) 0.4852(3) 0.6610(5) 1 5.32(10) 0.069
C21 C 0.1753(5) 0.6223(3) 0.6391(4) 1 5.32(10) 0.069
O22 O 0.2360(7) 0.3542(4) 0.6340(5) 1 5.32(10) 0.069
O23 O 0.4245(8) 0.4699(6) 0.6134(7) 1 5.32(10) 0.069
C24 C -0.1305(5) 0.5468(3) 0.6701(6) 1 5.32(10) 0.069
H25 H -0.014(3) 0.4158(14) 0.6637(12) 1 6.51(11) 0.082
C26 C 0.0476(5) 0.6857(3) 0.6554(5) 1 5.32(10) 0.069
N27 N 0.3154(5) 0.6630(3) 0.6223(5) 1 5.32(10) 0.069
H28 H 0.320(3) 0.3109(14) 0.6288(14) 1 6.51(11) 0.082
C29 C -0.0995(5) 0.6504(3) 0.6734(6) 1 5.32(10) 0.069
H30 H -0.236(3) 0.5213(14) 0.6805(14) 1 6.51(11) 0.082
H31 H 0.065(3) 0.7520(15) 0.6490(14) 1 6.51(11) 0.082
H32 H 0.401(3) 0.6206(14) 0.6167(14) 1 6.51(11) 0.082
H33 H 0.326(3) 0.7334(14) 0.6227(14) 1 6.51(11) 0.082
H34 H -0.183(2) 0.6954(15) 0.6830(15) 1 6.51(11) 0.082
C35 C 0.1660(5) 0.6970(3) 0.9007(3) 1 5.32(10) 0.069
C36 C 0.3225(5) 0.6747(3) 0.8849(4) 1 5.32(10) 0.069
C37 C 0.1097(5) 0.7955(3) 0.9039(5) 1 5.32(10) 0.069
N38 N 0.0891(5) 0.6065(3) 0.9093(4) 1 5.32(10) 0.069
N39 N 0.4342(5) 0.7452(3) 0.8737(5) 1 5.32(10) 0.069
N40 N 0.3462(7) 0.5751(4) 0.8828(6) 1 5.32(10) 0.069
N41 N 0.2344(5) 0.8650(3) 0.8922(5) 1 5.32(10) 0.069
O42 O -0.0292(8) 0.8213(6) 0.9147(9) 1 5.32(10) 0.069
C43 C 0.2025(5) 0.5362(3) 0.8978(5) 1 5.32(10) 0.069
C44 C -0.0786(5) 0.5895(4) 0.9290(3) 1 5.32(10) 0.069
C45 C 0.3911(6) 0.8428(3) 0.8753(6) 1 5.32(10) 0.069
C46 C 0.5944(6) 0.7162(3) 0.8621(3) 1 5.32(10) 0.069
C47 C 0.2030(6) 0.9771(3) 0.9085(3) 1 5.32(10) 0.069
H48 H 0.183(2) 0.4666(15) 0.9004(14) 1 6.51(11) 0.082
H49 H -0.099(3) 0.6421(13) 0.9900(13) 1 6.51(11) 0.082
H50 H -0.150(2) 0.5926(14) 0.8775(14) 1 6.51(11) 0.082
H51 H -0.097(3) 0.5204(15) 0.9309(14) 1 6.51(11) 0.082
O52 O 0.4893(9) 0.9138(6) 0.8732(8) 1 5.32(10) 0.069
H53 H 0.625(3) 0.6967(14) 0.9151(14) 1 6.51(11) 0.082
H54 H 0.594(3) 0.6570(15) 0.8023(15) 1 6.51(11) 0.082
H55 H 0.664(3) 0.7737(13) 0.8621(14) 1 6.51(11) 0.082
H56 H 0.234(2) 0.9929(14) 0.8551(15) 1 6.51(11) 0.082
H57 H 0.093(3) 0.9830(16) 0.9157(13) 1 6.51(11) 0.082
H58 H 0.262(2) 1.0249(15) 0.9654(14) 1 6.51(11) 0.082
C59 C 0.6614(5) 0.1021(3) 0.5992(3) 1 5.32(10) 0.069
C60 C 0.5097(5) 0.1278(3) 0.6213(4) 1 5.32(10) 0.069
C61 C 0.7217(6) 0.0082(3) 0.6030(5) 1 5.32(10) 0.069
N62 N 0.7340(5) 0.1826(3) 0.5757(4) 1 5.32(10) 0.069
N63 N 0.4029(5) 0.0600(3) 0.6450(5) 1 5.32(10) 0.069
N64 N 0.4870(7) 0.2247(4) 0.6143(5) 1 5.32(10) 0.069
N65 N 0.6067(5) -0.0555(3) 0.6278(5) 1 5.32(10) 0.069
O66 O 0.8583(8) -0.0177(6) 0.5894(8) 1 5.32(10) 0.069
C67 C 0.6274(5) 0.2555(3) 0.5861(4) 1 5.32(10) 0.069
C68 C 0.8975(5) 0.1872(3) 0.5491(3) 1 5.32(10) 0.069
C69 C 0.4528(5) -0.0340(3) 0.6502(5) 1 5.32(10) 0.069
C70 C 0.2399(5) 0.0844(3) 0.6643(3) 1 5.32(10) 0.069
C71 C 0.6560(6) -0.1575(3) 0.6308(3) 1 5.32(10) 0.069
H72 H 0.648(2) 0.3208(14) 0.5755(15) 1 6.51(11) 0.082
H73 H 0.970(3) 0.2047(14) 0.6040(14) 1 6.51(11) 0.082
H74 H 0.917(3) 0.1200(13) 0.5032(15) 1 6.51(11) 0.082
H75 H 0.910(3) 0.2407(14) 0.5223(14) 1 6.51(11) 0.082
O76 O 0.3591(10) -0.1046(6) 0.6601(8) 1 5.32(10) 0.069
H77 H 0.243(2) 0.1449(15) 0.7225(15) 1 6.51(11) 0.082
H78 H 0.192(3) 0.0968(15) 0.6112(15) 1 6.51(11) 0.082
H79 H 0.183(3) 0.0257(15) 0.6704(14) 1 6.51(11) 0.082
H80 H 0.598(3) -0.2175(14) 0.5809(14) 1 6.51(11) 0.082
H81 H 0.766(3) -0.1584(16) 0.6218(15) 1 6.51(11) 0.082
H82 H 0.636(2) -0.1595(14) 0.6918(14) 1 6.51(11) 0.082

loop_
_geom_angle_atom_site_label_1
_geom_angle_atom_site_label_2
_geom_angle_atom_site_label_3
_geom_angle
C2 C1 C3 119.0(5)
C2 C1 C4 122.3(4)
C3 C1 C4 118.8(4)
C1 C2 O5 111.3(5)
C1 C2 O6 123.4(6)
O5 C2 O6 125.1(6)
C1 C3 C7 121.6(5)
C1 C3 H8 117(1)
C7 C3 H8 121(1)
C1 C4 C9 118.8(5)
C1 C4 N10 124.5(4)
C9 C4 N10 116.7(5)
C2 O5 H11 116(1)
C3 C7 C12 118.5(5)
C3 C7 H13 121(1)
C12 C7 H13 120(1)
C4 C9 C12 122.3(5)
C4 C9 H14 116(1)
C12 C9 H14 121(1)
C4 N10 H15 116(1)
C4 N10 H16 120(1)
H15 N10 H16 123(2)
C7 C12 C9 119.5(4)
C7 C12 H17 119(1)
C9 C12 H17 119(1)
C19 C18 C20 120.8(4)
C19 C18 C21 120.8(4)
C20 C18 C21 118.4(4)
C18 C19 O22 111.1(4)
C18 C19 O23 127.1(7)
O22 C19 O23 121.6(6)
C18 C20 C24 123.1(5)
C18 C20 H25 118(1)
C24 C20 H25 119(1)
C18 C21 C26 117.9(5)
C18 C21 N27 123.2(4)
C26 C21 N27 118.8(5)
C19 O22 H28 111(1)
C20 C24 C29 116.4(4)
C20 C24 H30 122(1)
C29 C24 H30 121(1)
C21 C26 C29 122.4(5)
C21 C26 H31 116(1)
C29 C26 H31 121(1)
C21 N27 H32 117(1)
C21 N27 H33 120(1)
H32 N27 H33 123(2)
C24 C29 C26 121.2(4)
C24 C29 H34 119(1)
C26 C29 H34 120(1)
C36 C35 C37 122.0(5)
C36 C35 N38 106.5(4)
C37 C35 N38 131.4(4)
C35 C36 N39 123.4(5)
C35 C36 N40 110.9(5)
N39 C36 N40 125.6(5)
C35 C37 N41 110.9(4)
C35 C37 O42 126.5(6)
N41 C37 O42 122.5(6)
C35 N38 C43 104.9(4)
C35 N38 C44 128.3(4)
C43 N38 C44 126.8(5)
C36 N39 C45 118.9(4)
C36 N39 C46 119.1(4)
C45 N39 C46 122.0(5)
C36 N40 C43 104.2(5)
C37 N41 C45 127.4(5)
C37 N41 C47 118.1(4)
C45 N41 C47 114.2(4)
N38 C43 N40 113.5(5)
N38 C43 H48 123(1)
N40 C43 H48 123(1)
N38 C44 H49 110(1)
N38 C44 H50 111(1)
N38 C44 H51 109(1)
H49 C44 H50 111(2)
H49 C44 H51 109(2)
H50 C44 H51 107(2)
N39 C45 N41 117.2(5)
N39 C45 O52 122.1(6)
N41 C45 O52 120.2(6)
N39 C46 H53 107(1)
N39 C46 H54 107(2)
N39 C46 H55 112(1)
H53 C46 H54 111(2)
H53 C46 H55 109(2)
H54 C46 H55 110(2)
N41 C47 H56 109(1)
N41 C47 H57 108(1)
N41 C47 H58 110(1)
H56 C47 H57 111(2)
H56 C47 H58 109(2)
H57 C47 H58 110(2)
C60 C59 C61 122.5(5)
C60 C59 N62 108.0(4)
C61 C59 N62 129.5(5)
C59 C60 N63 122.1(5)
C59 C60 N64 109.2(5)
N63 C60 N64 128.7(5)
C59 C61 N65 111.7(4)
C59 C61 O66 126.5(7)
N65 C61 O66 121.7(7)
C59 N62 C67 106.1(4)
C59 N62 C68 125.5(4)
C67 N62 C68 128.4(5)
C60 N63 C69 118.9(4)
C60 N63 C70 122.4(5)
C69 N63 C70 118.7(5)
C60 N64 C67 104.9(5)
C61 N65 C69 128.1(5)
C61 N65 C71 116.2(4)
C69 N65 C71 115.7(5)
N62 C67 N64 111.8(5)
N62 C67 H72 124(1)
N64 C67 H72 125(1)
N62 C68 H73 111(1)
N62 C68 H74 109(1)
N62 C68 H75 108(1)
H73 C68 H74 109(2)
H73 C68 H75 109(2)
H74 C68 H75 110(2)
N63 C69 N65 116.5(5)
N63 C69 O76 122.4(6)
N65 C69 O76 120.2(6)
N63 C70 H77 108(1)
N63 C70 H78 109(1)
N63 C70 H79 110(1)
H77 C70 H78 112(2)
H77 C70 H79 110(2)
H78 C70 H79 108(2)
N65 C71 H80 111(1)
N65 C71 H81 107(1)
N65 C71 H82 108(1)
H80 C71 H81 110(2)
H80 C71 H82 109(2)
H81 C71 H82 111(2)

loop_
_geom_bond_atom_site_label_1
_geom_bond_atom_site_label_2
_geom_bond_distance
C1 C2 1.469(7)
C1 C3 1.392(7)
C1 C4 1.422(7)
C2 O5 1.357(9)
C2 O6 1.253(9)
C3 C7 1.412(6)
C3 H8 0.96(2)
C4 C9 1.397(7)
C4 N10 1.341(7)
O5 H11 0.93(2)
C7 C12 1.410(8)
C7 H13 0.95(2)
C9 C12 1.371(8)
C9 H14 0.94(2)
N10 H15 0.94(2)
N10 H16 0.95(2)
C12 H17 0.94(2)
C18 C19 1.486(7)
C18 C20 1.414(7)
C18 C21 1.405(7)
C19 O22 1.341(8)
C19 O23 1.261(9)
C20 C24 1.405(6)
C20 H25 0.95(2)
C21 C26 1.394(6)
C21 N27 1.351(7)
O22 H28 0.94(2)
C24 C29 1.382(7)
C24 H30 0.98(2)
C26 C29 1.383(7)
C26 H31 0.93(2)
N27 H32 0.94(2)
N27 H33 0.94(2)
C29 H34 0.94(2)
C35 C36 1.392(6)
C35 C37 1.419(7)
C35 N38 1.395(7)
C36 N39 1.358(7)
C36 N40 1.354(8)
C37 N41 1.428(7)
C37 O42 1.250(9)
N38 C43 1.361(7)
N38 C44 1.488(6)
N39 C45 1.375(7)
N39 C46 1.438(7)
N40 C43 1.358(8)
N41 C45 1.395(7)
N41 C47 1.476(6)
C43 H48 0.95(2)
C44 H49 0.95(2)
C44 H50 0.96(2)
C44 H51 0.94(2)
C45 O52 1.237(10)
C46 H53 0.95(2)
C46 H54 0.95(2)
C46 H55 0.94(2)
C47 H56 0.94(2)
C47 H57 0.95(2)
C47 H58 0.95(2)
C59 C60 1.377(7)
C59 C61 1.409(7)
C59 N62 1.374(7)
C60 N63 1.393(8)
C60 N64 1.367(8)
C61 N65 1.410(8)
C61 O66 1.236(8)
N62 C67 1.346(7)
N62 C68 1.465(6)
N63 C69 1.383(8)
N63 C70 1.459(6)
N64 C67 1.372(8)
N65 C69 1.385(7)
N65 C71 1.472(7)
C67 H72 0.95(2)
C68 H73 0.95(2)
C68 H74 0.94(2)
C68 H75 0.94(2)
C69 O76 1.254(10)
C70 H77 0.94(2)
C70 H78 0.95(2)
C70 H79 0.94(2)
C71 H80 0.95(2)
C71 H81 0.95(2)
C71 H82 0.94(2)
